data_7206168
loop_
_publ_author_name
'Luo, Jiangshui'
'Hu, Jin'
'Saak, Wolfgang'
'Beckhaus, R\"udiger'
'Wittstock, Gunther'
'Vankelecom, Ivo F. J.'
'Agert, Carsten'
'Conrad, Olaf'

_publ_section_title
;
 Protic ionic liquid and ionic melts prepared from methanesulfonic acid
 and 1H-1,2,4-triazole as high temperature PEMFC electrolytes
;
_journal_issue 28
_journal_name_full 'Journal of Materials Chemistry'
_journal_page_first 10426
_journal_paper_doi 10.1039/c0jm04306k
_journal_volume 21
_journal_year 2011
_chemical_formula_sum 'C3 H7 N3 O3 S'
_chemical_formula_weight 165.18
_chemical_name_systematic
;
?
;
_space_group_IT_number 14
_symmetry_cell_setting monoclinic
_symmetry_space_group_name_Hall '-P 2ybc'
_symmetry_space_group_name_H-M 'P 1 21/c 1'
_atom_sites_solution_hydrogens geom
_atom_sites_solution_primary direct
_atom_sites_solution_secondary difmap
_audit_creation_method SHELXL-97
_cell_angle_alpha 90.00
_cell_angle_beta 95.212(8)
_cell_angle_gamma 90.00
_cell_formula_units_Z 4
_cell_length_a 5.4497(4)
_cell_length_b 7.4823(7)
_cell_length_c 16.7814(13)
_cell_measurement_reflns_used 3078
_cell_measurement_temperature 153(2)
_cell_measurement_theta_max 56.6
_cell_measurement_theta_min 6.0
_cell_volume 681.45(10)
_computing_cell_refinement 'IPDS (Stoe, 1999)'
_computing_data_collection 'IPDS (Stoe, 1999)'
_computing_data_reduction 'XRED (Stoe, 1997)'
_computing_molecular_graphics 'Ortep-3 for Windows (Farrugia, 1997)'
_computing_publication_material 'SHELX-97 (Sheldrick, 1997)'
_computing_structure_refinement 'SHELXL-97 (Sheldrick, 1997)'
_computing_structure_solution 'SHELXS-97 (Sheldrick, 1990)'
_diffrn_ambient_temperature 153(2)
_diffrn_measured_fraction_theta_full 0.948
_diffrn_measured_fraction_theta_max 0.948
_diffrn_measurement_device_type 'imaging plate'
_diffrn_measurement_method phi-scans
_diffrn_radiation_monochromator graphite
_diffrn_radiation_source 'fine-focus sealed tube'
_diffrn_radiation_type MoK\a
_diffrn_radiation_wavelength 0.71073
_diffrn_reflns_av_R_equivalents 0.0477
_diffrn_reflns_av_sigmaI/netI 0.0475
_diffrn_reflns_limit_h_max 6
_diffrn_reflns_limit_h_min -6
_diffrn_reflns_limit_k_max 9
_diffrn_reflns_limit_k_min -9
_diffrn_reflns_limit_l_max 22
_diffrn_reflns_limit_l_min -22
_diffrn_reflns_number 7990
_diffrn_reflns_theta_full 28.30
_diffrn_reflns_theta_max 28.30
_diffrn_reflns_theta_min 4.29
_exptl_absorpt_coefficient_mu 0.427
_exptl_absorpt_correction_T_max 0.9831
_exptl_absorpt_correction_T_min 0.9008
_exptl_absorpt_correction_type none
_exptl_crystal_colour colourless
_exptl_crystal_density_diffrn 1.610
_exptl_crystal_density_method 'not measured'
_exptl_crystal_description needle
_exptl_crystal_F_000 344
_exptl_crystal_size_max 0.25
_exptl_crystal_size_mid 0.05
_exptl_crystal_size_min 0.04
_refine_diff_density_max 0.297
_refine_diff_density_min -0.269
_refine_diff_density_rms 0.052
_refine_ls_extinction_method none
_refine_ls_goodness_of_fit_ref 0.881
_refine_ls_hydrogen_treatment refxyz
_refine_ls_matrix_type full
_refine_ls_number_parameters 113
_refine_ls_number_reflns 1608
_refine_ls_number_restraints 0
_refine_ls_restrained_S_all 0.881
_refine_ls_R_factor_all 0.0466
_refine_ls_R_factor_gt 0.0273
_refine_ls_shift/su_max 0.001
_refine_ls_shift/su_mean 0.000
_refine_ls_structure_factor_coef Fsqd
_refine_ls_weighting_details 'calc w=1/[\s^2^(Fo^2^)+(0.0299P)^2^+0.0000P] where P=(Fo^2^+2Fc^2^)/3'
_refine_ls_weighting_scheme calc
_refine_ls_wR_factor_gt 0.0540
_refine_ls_wR_factor_ref 0.0574
_reflns_number_gt 1143
_reflns_number_total 1608
_reflns_threshold_expression >2sigma(I)
_cod_data_source_file c0jm04306k.txt
_cod_data_source_block TRAMS12
_cod_original_sg_symbol_H-M P21/c
_cod_database_code 7206168

loop_
_symmetry_equiv_pos_as_xyz
'x, y, z'
'-x, y+1/2, -z+1/2'
'-x, -y, -z'
'x, -y-1/2, z-1/2'

loop_
_atom_site_label
_atom_site_type_symbol
_atom_site_fract_x
_atom_site_fract_y
_atom_site_fract_z
_atom_site_U_iso_or_equiv
_atom_site_adp_type
_atom_site_occupancy
_atom_site_symmetry_multiplicity
_atom_site_calc_flag
_atom_site_refinement_flags
_atom_site_disorder_assembly
_atom_site_disorder_group
S1 S 0.55310(7) 0.19130(5) 0.35107(2) 0.01875(11) Uani 1 1 d . . .
O1 O 0.7970(2) 0.25278(16) 0.33628(6) 0.0283(3) Uani 1 1 d . . .
O2 O 0.4240(2) 0.10073(14) 0.28152(6) 0.0261(3) Uani 1 1 d . . .
O3 O 0.5564(2) 0.07926(15) 0.42294(6) 0.0277(3) Uani 1 1 d . . .
C1 C 0.3756(4) 0.3814(2) 0.36919(11) 0.0277(4) Uani 1 1 d . . .
H3A H 0.454(4) 0.439(3) 0.4163(13) 0.033 Uiso 1 1 d . . .
H3B H 0.373(4) 0.461(3) 0.3214(12) 0.033 Uiso 1 1 d . . .
H3C H 0.210(4) 0.346(3) 0.3765(11) 0.033 Uiso 1 1 d . . .
N1 N 0.1248(3) 0.21419(18) 0.15327(8) 0.0239(3) Uani 1 1 d . . .
H1N H 0.224(4) 0.176(2) 0.1915(12) 0.029 Uiso 1 1 d . . .
N2 N 0.1615(3) 0.1770(2) 0.07520(7) 0.0285(3) Uani 1 1 d . . .
N3 N -0.1670(3) 0.34496(17) 0.08401(8) 0.0229(3) Uani 1 1 d . . .
H3N H -0.290(4) 0.402(3) 0.0723(12) 0.027 Uiso 1 1 d . . .
C2 C -0.0209(3) 0.2594(2) 0.03500(10) 0.0268(4) Uani 1 1 d . . .
H2 H -0.048(4) 0.257(2) -0.0191(13) 0.032(5) Uiso 1 1 d . . .
C3 C -0.0687(3) 0.3146(2) 0.15833(9) 0.0237(3) Uani 1 1 d . . .
H3 H -0.131(4) 0.354(2) 0.2037(11) 0.028 Uiso 1 1 d . . .

loop_
_atom_site_aniso_label
_atom_site_aniso_U_11
_atom_site_aniso_U_22
_atom_site_aniso_U_33
_atom_site_aniso_U_23
_atom_site_aniso_U_13
_atom_site_aniso_U_12
S1 0.0179(2) 0.02496(17) 0.01289(16) 0.00187(15) -0.00144(11) -0.00342(16)
O1 0.0189(7) 0.0431(7) 0.0228(6) 0.0066(4) 0.0018(4) -0.0014(5)
O2 0.0315(8) 0.0281(6) 0.0171(5) -0.0019(4) -0.0075(4) 0.0019(5)
O3 0.0311(7) 0.0331(6) 0.0171(5) 0.0069(4) -0.0066(4) -0.0123(5)
C1 0.0230(11) 0.0290(8) 0.0317(9) -0.0039(7) 0.0056(7) -0.0062(7)
N1 0.0253(8) 0.0288(7) 0.0162(6) 0.0030(5) -0.0055(5) 0.0041(6)
N2 0.0289(9) 0.0362(8) 0.0198(6) -0.0010(6) -0.0011(5) 0.0114(6)
N3 0.0201(8) 0.0262(7) 0.0218(6) 0.0016(5) -0.0014(5) 0.0068(5)
C2 0.0293(11) 0.0341(8) 0.0161(7) -0.0004(6) -0.0021(6) 0.0083(7)
C3 0.0270(9) 0.0259(7) 0.0181(7) -0.0004(6) 0.0012(6) 0.0025(7)

loop_
_atom_type_symbol
_atom_type_description
_atom_type_scat_dispersion_real
_atom_type_scat_dispersion_imag
_atom_type_scat_source
C C 0.0033 0.0016 'International Tables Vol C Tables 4.2.6.8 and 6.1.1.4'
H H 0.0000 0.0000 'International Tables Vol C Tables 4.2.6.8 and 6.1.1.4'
N N 0.0061 0.0033 'International Tables Vol C Tables 4.2.6.8 and 6.1.1.4'
O O 0.0106 0.0060 'International Tables Vol C Tables 4.2.6.8 and 6.1.1.4'
S S 0.1246 0.1234 'International Tables Vol C Tables 4.2.6.8 and 6.1.1.4'

loop_
_geom_angle_atom_site_label_1
_geom_angle_atom_site_label_2
_geom_angle_atom_site_label_3
_geom_angle
_geom_angle_site_symmetry_1
_geom_angle_site_symmetry_3
_geom_angle_publ_flag
O1 S1 O3 112.28(7) . . ?
O1 S1 O2 112.95(7) . . ?
O3 S1 O2 110.97(6) . . ?
O1 S1 C1 107.44(8) . . ?
O3 S1 C1 106.57(8) . . ?
O2 S1 C1 106.15(8) . . ?
S1 C1 H3A 107.0(12) . . ?
S1 C1 H3B 108.2(11) . . ?
H3A C1 H3B 111.5(16) . . ?
S1 C1 H3C 109.6(12) . . ?
H3A C1 H3C 111.7(16) . . ?
H3B C1 H3C 108.8(17) . . ?
C3 N1 N2 111.60(13) . . ?
C3 N1 H1N 127.3(13) . . ?
N2 N1 H1N 121.0(13) . . ?
C2 N2 N1 103.16(13) . . ?
C3 N3 C2 106.20(14) . . ?
C3 N3 H3N 125.1(14) . . ?
C2 N3 H3N 128.7(14) . . ?
N2 C2 N3 111.81(14) . . ?
N2 C2 H2 123.6(13) . . ?
N3 C2 H2 124.6(13) . . ?
N1 C3 N3 107.23(13) . . ?
N1 C3 H3 127.2(12) . . ?
N3 C3 H3 125.5(12) . . ?

loop_
_geom_bond_atom_site_label_1
_geom_bond_atom_site_label_2
_geom_bond_distance
_geom_bond_site_symmetry_2
_geom_bond_publ_flag
S1 O1 1.4491(12) . ?
S1 O3 1.4677(11) . ?
S1 O2 1.4721(11) . ?
S1 C1 1.7624(18) . ?
C1 H3A 0.96(2) . ?
C1 H3B 1.00(2) . ?
C1 H3C 0.96(2) . ?
N1 C3 1.304(2) . ?
N1 N2 1.3716(18) . ?
N1 H1N 0.85(2) . ?
N2 C2 1.304(2) . ?
N3 C3 1.331(2) . ?
N3 C2 1.356(2) . ?
N3 H3N 0.81(2) . ?
C2 H2 0.91(2) . ?
C3 H3 0.909(19) . ?

loop_
_geom_torsion_atom_site_label_1
_geom_torsion_atom_site_label_2
_geom_torsion_atom_site_label_3
_geom_torsion_atom_site_label_4
_geom_torsion
_geom_torsion_site_symmetry_1
_geom_torsion_site_symmetry_2
_geom_torsion_site_symmetry_3
_geom_torsion_site_symmetry_4
_geom_torsion_publ_flag
C3 N1 N2 C2 -0.47(19) . . . . ?
N1 N2 C2 N3 0.04(19) . . . . ?
C3 N3 C2 N2 0.4(2) . . . . ?
N2 N1 C3 N3 0.73(19) . . . . ?
C2 N3 C3 N1 -0.67(19) . . . . ?

loop_
_cod_related_entry_id
_cod_related_entry_database
_cod_related_entry_code
1 ChemSpider 26946818
